data_7708341
loop_
_publ_author_name
'Wallach, Chistoph'
'Selic, Yasmin'
'Witzel, Benedikt'
'Klein, Wilhelm'
'F\"assler, Thomas F'

_publ_section_title
;
 Filled Trivacant Icosahedra as Building Fragments in 17-atomic Endohedral
 Germanides [TM2@Ge17]n- (TM = Co, Ni)
;
_journal_name_full 'Dalton Transactions'
_journal_paper_doi 10.1039/D1DT03078G
_journal_year 2021
_chemical_formula_moiety 'C2 H8 N2, (C18 H36 N2 O6 K)4, Ni2 Ge17'
_chemical_formula_sum 'C37 H76 Ge8.5 K2 N5 Ni O12'
_chemical_formula_weight 1536.95
_space_group_crystal_system monoclinic
_space_group_IT_number 15
_space_group_name_Hall '-C 2yc'
_space_group_name_H-M_alt 'C 1 2/c 1'
_atom_sites_solution_hydrogens mixed
_atom_sites_solution_primary direct
_atom_sites_solution_secondary difmap
_audit_creation_method SHELXL-2014/7
_audit_update_record
;
2021-04-30 deposited with the CCDC.	2021-09-13 downloaded from the CCDC.
;
_cell_angle_alpha 90
_cell_angle_beta 117.4600(10)
_cell_angle_gamma 90
_cell_formula_units_Z 8
_cell_length_a 27.8620(5)
_cell_length_b 16.5170(3)
_cell_length_c 27.9490(5)
_cell_measurement_reflns_used 198242
_cell_measurement_temperature 150(2)
_cell_measurement_theta_max 34.54
_cell_measurement_theta_min 2.81
_cell_volume 11412.9(4)
_computing_cell_refinement 'STOE X-AREA 1.76'
_computing_data_collection 'STOE X-AREA 1.76'
_computing_data_reduction 'STOE X-AREA 1.76'
_computing_structure_refinement 'SHELXL-2014/7 (Sheldrick, 2014)'
_computing_structure_solution SHELXS-97
_diffrn_ambient_temperature 150(2)
_diffrn_detector Pilatus300K
_diffrn_detector_area_resol_mean 5.81
_diffrn_measured_fraction_theta_full 0.998
_diffrn_measured_fraction_theta_max 0.998
_diffrn_measurement_device_type 'STOE StadiVari'
_diffrn_measurement_method '\w scans'
_diffrn_radiation_type MoK\a
_diffrn_radiation_wavelength 0.71073
_diffrn_reflns_av_R_equivalents 0.0902
_diffrn_reflns_av_unetI/netI 0.0286
_diffrn_reflns_Laue_measured_fraction_full 0.998
_diffrn_reflns_Laue_measured_fraction_max 0.998
_diffrn_reflns_limit_h_max 34
_diffrn_reflns_limit_h_min -34
_diffrn_reflns_limit_k_max 20
_diffrn_reflns_limit_k_min -20
_diffrn_reflns_limit_l_max 34
_diffrn_reflns_limit_l_min -34
_diffrn_reflns_number 156231
_diffrn_reflns_point_group_measured_fraction_full 0.998
_diffrn_reflns_point_group_measured_fraction_max 0.998
_diffrn_reflns_theta_full 25.242
_diffrn_reflns_theta_max 26.000
_diffrn_reflns_theta_min 2.812
_diffrn_source 'Genix 3D HF Mo'
_exptl_absorpt_coefficient_mu 4.932
_exptl_absorpt_correction_T_max 1.000
_exptl_absorpt_correction_T_min 0.318
_exptl_absorpt_correction_type empirical
_exptl_crystal_colour black
_exptl_crystal_density_diffrn 1.789
_exptl_crystal_description block
_exptl_crystal_F_000 6136
_exptl_crystal_size_max 0.3
_exptl_crystal_size_mid 0.2
_exptl_crystal_size_min 0.2
_refine_diff_density_max 4.661
_refine_diff_density_min -3.997
_refine_diff_density_rms 0.171
_refine_ls_extinction_method none
_refine_ls_goodness_of_fit_ref 1.070
_refine_ls_hydrogen_treatment constr
_refine_ls_matrix_type full
_refine_ls_number_parameters 614
_refine_ls_number_reflns 11193
_refine_ls_number_restraints 18
_refine_ls_restrained_S_all 1.112
_refine_ls_R_factor_all 0.0896
_refine_ls_R_factor_gt 0.0734
_refine_ls_shift/su_max 0.000
_refine_ls_shift/su_mean 0.000
_refine_ls_structure_factor_coef Fsqd
_refine_ls_weighting_details 'w=1/[\s^2^(Fo^2^)+(0.0456P)^2^+327.8550P] where P=(Fo^2^+2Fc^2^)/3'
_refine_ls_weighting_scheme calc
_refine_ls_wR_factor_gt 0.1600
_refine_ls_wR_factor_ref 0.1728
_reflns_Friedel_coverage 0.000
_reflns_number_gt 9267
_reflns_number_total 11193
_reflns_threshold_expression 'I > 2\s(I)'
_cod_data_source_file d1dt03078g2.cif
_cod_data_source_block CW-112_w
_cod_original_sg_symbol_H-M 'C 2/c'
_cod_original_formula_sum 'C37 H76 Ge8.50 K2 N5 Ni O12'
_cod_database_code 7708341
_shelx_shelxl_version_number 2014/7
_shelx_space_group_comment
;
The symmetry employed for this shelxl refinement is uniquely defined
by the following loop, which should always be used as a source of
symmetry information in preference to the above space-group names.
They are only intended as comments.
;
_exptl_absorpt_special_details 'STOE X-AREA 1.76'

loop_
_space_group_symop_operation_xyz
'x, y, z'
'-x, y, -z+1/2'
'x+1/2, y+1/2, z'
'-x+1/2, y+1/2, -z+1/2'
'-x, -y, -z'
'x, -y, z-1/2'
'-x+1/2, -y+1/2, -z'
'x+1/2, -y+1/2, z-1/2'

loop_
_atom_site_label
_atom_site_type_symbol
_atom_site_fract_x
_atom_site_fract_y
_atom_site_fract_z
_atom_site_U_iso_or_equiv
_atom_site_adp_type
_atom_site_occupancy
_atom_site_site_symmetry_order
_atom_site_calc_flag
_atom_site_refinement_flags_posn
_atom_site_refinement_flags_adp
_atom_site_refinement_flags_occupancy
_atom_site_disorder_assembly
_atom_site_disorder_group
Ge1 Ge 0.45070(4) 0.01910(5) 0.24864(4) 0.0377(2) Uani 1 1 d . . . . .
Ge2 Ge 0.46196(4) 0.06941(6) 0.16310(4) 0.0396(2) Uani 1 1 d . . . . .
Ge3 Ge 0.40524(4) 0.16807(7) 0.19349(4) 0.0473(3) Uani 1 1 d . . . . .
Ge4 Ge 0.44903(4) 0.16658(6) 0.29905(4) 0.0471(3) Uani 1 1 d . . . . .
Ge5 Ge 0.51834(19) 0.27159(16) 0.2450(3) 0.1362(16) Uani 0.5 1 d . U P . .
Ge6 Ge 0.42102(4) 0.36463(7) 0.16815(4) 0.0514(3) Uani 1 1 d . . . . .
Ge7 Ge 0.51715(5) 0.36672(11) 0.17562(5) 0.0780(5) Uani 1 1 d . . . . .
Ge8 Ge 0.41894(3) 0.46448(7) 0.24169(4) 0.0460(3) Uani 1 1 d . . . . .
Ge9 Ge 0.47988(4) 0.51624(6) 0.19578(4) 0.0503(3) Uani 1 1 d . . . . .
Ni1 Ni 0.5000 0.14143(8) 0.2500 0.0270(3) Uani 1 2 d S T P . .
Ni2 Ni 0.5000 0.39661(8) 0.2500 0.0258(3) Uani 1 2 d S T P . .
K1 K 0.12733(6) 0.29926(9) 0.09318(6) 0.0263(3) Uani 1 1 d . . . . .
N1 N 0.0065(3) 0.2684(4) 0.0466(3) 0.0400(16) Uani 1 1 d . . . . .
N2 N 0.2479(2) 0.3286(4) 0.1409(3) 0.0317(14) Uani 1 1 d . . . . .
O1 O 0.0637(2) 0.2870(3) -0.0181(2) 0.0358(12) Uani 1 1 d . . . . .
O2 O 0.1773(2) 0.2941(3) 0.0246(2) 0.0342(12) Uani 1 1 d . . . . .
O3 O 0.2029(2) 0.2020(3) 0.1824(2) 0.0407(13) Uani 1 1 d . . . . .
O4 O 0.0901(2) 0.1606(3) 0.1262(2) 0.0412(14) Uani 1 1 d . . . . .
O5 O 0.0608(2) 0.4090(3) 0.1103(2) 0.0405(13) Uani 1 1 d . . . . .
O6 O 0.1717(2) 0.4476(3) 0.1466(2) 0.0334(12) Uani 1 1 d . . . . .
C1 C -0.0189(3) 0.2793(6) -0.0126(4) 0.048(2) Uani 1 1 d . . . . .
H1A H -0.0242 0.3378 -0.0208 0.057 Uiso 1 1 calc R U . . .
H1B H -0.0550 0.2534 -0.0288 0.057 Uiso 1 1 calc R U . . .
C2 C 0.0134(3) 0.2443(6) -0.0383(3) 0.045(2) Uani 1 1 d . . . . .
H2A H 0.0202 0.1860 -0.0295 0.054 Uiso 1 1 calc R U . . .
H2B H -0.0068 0.2501 -0.0780 0.054 Uiso 1 1 calc R U . . .
C3 C 0.0912(3) 0.2672(5) -0.0488(3) 0.0383(18) Uani 1 1 d . . . . .
H3A H 0.0674 0.2781 -0.0875 0.046 Uiso 1 1 calc R U . . .
H3B H 0.1007 0.2090 -0.0446 0.046 Uiso 1 1 calc R U . . .
C4 C 0.1410(3) 0.3168(5) -0.0295(3) 0.0375(18) Uani 1 1 d . . . . .
H4A H 0.1583 0.3081 -0.0531 0.045 Uiso 1 1 calc R U . . .
H4B H 0.1317 0.3750 -0.0309 0.045 Uiso 1 1 calc R U . . .
C5 C 0.2268(3) 0.3369(6) 0.0439(3) 0.0403(19) Uani 1 1 d . . . . .
H5A H 0.2202 0.3956 0.0447 0.048 Uiso 1 1 calc R U . . .
H5B H 0.2431 0.3279 0.0194 0.048 Uiso 1 1 calc R U . . .
C6 C 0.2652(3) 0.3081(6) 0.0997(4) 0.041(2) Uani 1 1 d . . . . .
H6A H 0.2689 0.2486 0.0989 0.050 Uiso 1 1 calc R U . . .
H6B H 0.3012 0.3322 0.1104 0.050 Uiso 1 1 calc R U . . .
C7 C 0.2782(3) 0.2792(5) 0.1893(3) 0.042(2) Uani 1 1 d . . . . .
H7A H 0.2781 0.3067 0.2207 0.051 Uiso 1 1 calc R U . . .
H7B H 0.3162 0.2748 0.1960 0.051 Uiso 1 1 calc R U . . .
C8 C 0.2551(4) 0.1953(5) 0.1846(3) 0.043(2) Uani 1 1 d . . . . .
H8A H 0.2519 0.1685 0.1515 0.051 Uiso 1 1 calc R U . . .
H8B H 0.2793 0.1622 0.2161 0.051 Uiso 1 1 calc R U . . .
C9 C 0.1814(4) 0.1253(6) 0.1848(4) 0.054(2) Uani 1 1 d . . . . .
H9A H 0.2052 0.0986 0.2195 0.065 Uiso 1 1 calc R U . . .
H9B H 0.1799 0.0905 0.1552 0.065 Uiso 1 1 calc R U . . .
C10 C 0.1261(4) 0.1349(6) 0.1796(4) 0.053(2) Uani 1 1 d . . . . .
H10A H 0.1135 0.0828 0.1874 0.064 Uiso 1 1 calc R U . . .
H10B H 0.1267 0.1756 0.2059 0.064 Uiso 1 1 calc R U . . .
C11 C 0.0356(4) 0.1625(6) 0.1173(4) 0.053(3) Uani 1 1 d . . . . .
H11A H 0.0318 0.2025 0.1417 0.064 Uiso 1 1 calc R U . . .
H11B H 0.0253 0.1086 0.1252 0.064 Uiso 1 1 calc R U . . .
C12 C -0.0010(4) 0.1849(6) 0.0599(4) 0.050(2) Uani 1 1 d . . . . .
H12A H 0.0056 0.1475 0.0359 0.060 Uiso 1 1 calc R U . . .
H12B H -0.0390 0.1779 0.0527 0.060 Uiso 1 1 calc R U . . .
C13 C -0.0169(4) 0.3266(6) 0.0703(4) 0.052(2) Uani 1 1 d . . . . .
H13A H -0.0091 0.3077 0.1067 0.063 Uiso 1 1 calc R U . . .
H13B H -0.0566 0.3276 0.0479 0.063 Uiso 1 1 calc R U . . .
C14 C 0.0047(3) 0.4110(6) 0.0744(4) 0.051(2) Uani 1 1 d . . . . .
H14A H -0.0014 0.4303 0.0384 0.061 Uiso 1 1 calc R U . . .
H14B H -0.0139 0.4483 0.0881 0.061 Uiso 1 1 calc R U . . .
C15 C 0.0822(4) 0.4881(5) 0.1256(4) 0.042(2) Uani 1 1 d . . . . .
H15A H 0.0603 0.5190 0.1389 0.050 Uiso 1 1 calc R U . . .
H15B H 0.0814 0.5171 0.0943 0.050 Uiso 1 1 calc R U . . .
C16 C 0.1392(4) 0.4808(5) 0.1693(4) 0.0414(19) Uani 1 1 d . . . . .
H16A H 0.1531 0.5348 0.1850 0.050 Uiso 1 1 calc R U . . .
H16B H 0.1405 0.4451 0.1983 0.050 Uiso 1 1 calc R U . . .
C17 C 0.2274(3) 0.4458(5) 0.1842(4) 0.042(2) Uani 1 1 d . . . . .
H17A H 0.2333 0.4099 0.2148 0.051 Uiso 1 1 calc R U . . .
H17B H 0.2400 0.5008 0.1984 0.051 Uiso 1 1 calc R U . . .
C18 C 0.2587(3) 0.4146(5) 0.1559(4) 0.0407(19) Uani 1 1 d . . . . .
H18A H 0.2491 0.4471 0.1230 0.049 Uiso 1 1 calc R U . . .
H18B H 0.2979 0.4219 0.1799 0.049 Uiso 1 1 calc R U . . .
K2 K 0.31548(7) 0.34906(10) 0.44468(7) 0.0360(4) Uani 1 1 d . . . . .
N3 N 0.2997(4) 0.1973(5) 0.3839(4) 0.057(2) Uani 1 1 d . . . . .
N4 N 0.3364(3) 0.4988(4) 0.5047(3) 0.0412(17) Uani 1 1 d . . . . .
O7 O 0.2165(3) 0.3228(4) 0.3550(2) 0.0597(19) Uani 1 1 d . . . . .
O8 O 0.2454(2) 0.4788(4) 0.3969(3) 0.0480(15) Uani 1 1 d . . . . .
O9 O 0.3969(3) 0.4497(4) 0.4527(3) 0.0614(19) Uani 1 1 d . . . . .
O10 O 0.3681(4) 0.3293(5) 0.3806(3) 0.071(2) Uani 1 1 d . . . . .
O11 O 0.3344(2) 0.2035(3) 0.4998(3) 0.0440(14) Uani 1 1 d . . . . .
O12 O 0.3252(2) 0.3451(3) 0.5516(2) 0.0377(13) Uani 1 1 d . . . . .
C19 C 0.2404(5) 0.1842(7) 0.3569(5) 0.067(3) Uani 1 1 d . . . . .
H19A H 0.2288 0.1736 0.3849 0.080 Uiso 1 1 calc R U . . .
H19B H 0.2324 0.1350 0.3343 0.080 Uiso 1 1 calc R U . . .
C20 C 0.2071(5) 0.2533(9) 0.3220(4) 0.074(4) Uani 1 1 d . . . . .
H20A H 0.2174 0.2644 0.2932 0.089 Uiso 1 1 calc R U . . .
H20B H 0.1682 0.2390 0.3049 0.089 Uiso 1 1 calc R U . . .
C21 C 0.1917(5) 0.3924(8) 0.3233(4) 0.070(3) Uani 1 1 d . . . . .
H21A H 0.1541 0.3797 0.2966 0.085 Uiso 1 1 calc R U . . .
H21B H 0.2118 0.4093 0.3035 0.085 Uiso 1 1 calc R U . . .
C22 C 0.1920(4) 0.4599(7) 0.3596(4) 0.060(3) Uani 1 1 d . . . . .
H22A H 0.1742 0.5084 0.3378 0.073 Uiso 1 1 calc R U . . .
H22B H 0.1715 0.4432 0.3790 0.073 Uiso 1 1 calc R U . . .
C23 C 0.2471(4) 0.5413(5) 0.4325(4) 0.050(2) Uani 1 1 d . . . . .
H23A H 0.2298 0.5225 0.4545 0.060 Uiso 1 1 calc R U . . .
H23B H 0.2270 0.5892 0.4115 0.060 Uiso 1 1 calc R U . . .
C24 C 0.3048(4) 0.5636(5) 0.4685(5) 0.052(3) Uani 1 1 d . . . . .
H24A H 0.3221 0.5795 0.4458 0.062 Uiso 1 1 calc R U . . .
H24B H 0.3057 0.6113 0.4903 0.062 Uiso 1 1 calc R U . . .
C25 C 0.3951(4) 0.5140(6) 0.5275(5) 0.056(3) Uani 1 1 d . . . . .
H25A H 0.4148 0.4703 0.5535 0.067 Uiso 1 1 calc R U . . .
H25B H 0.4037 0.5657 0.5477 0.067 Uiso 1 1 calc R U . . .
C26 C 0.4146(4) 0.5179(6) 0.4850(5) 0.064(3) Uani 1 1 d . . . . .
H26A H 0.4003 0.5672 0.4628 0.077 Uiso 1 1 calc R U . . .
H26B H 0.4546 0.5205 0.5027 0.077 Uiso 1 1 calc R U . . .
C27 C 0.4147(5) 0.4483(7) 0.4128(5) 0.067(3) Uani 1 1 d . . . . .
H27A H 0.4484 0.4162 0.4256 0.080 Uiso 1 1 calc R U . . .
H27B H 0.4222 0.5040 0.4051 0.080 Uiso 1 1 calc R U . . .
C28 C 0.3720(6) 0.4115(6) 0.3636(6) 0.073(4) Uani 1 1 d . . . . .
H28A H 0.3373 0.4409 0.3514 0.088 Uiso 1 1 calc R U . . .
H28B H 0.3823 0.4112 0.3341 0.088 Uiso 1 1 calc R U . . .
C29 C 0.3376(5) 0.2821(8) 0.3377(4) 0.070(3) Uani 1 1 d . . . . .
H29A H 0.3574 0.2761 0.3163 0.084 Uiso 1 1 calc R U . . .
H29B H 0.3040 0.3125 0.3150 0.084 Uiso 1 1 calc R U . . .
C30 C 0.3219(6) 0.2036(8) 0.3453(6) 0.079(4) Uani 1 1 d . . . . .
H30A H 0.3538 0.1676 0.3576 0.094 Uiso 1 1 calc R U . . .
H30B H 0.2944 0.1831 0.3099 0.094 Uiso 1 1 calc R U . . .
C31 C 0.3266(4) 0.1322(6) 0.4212(5) 0.066(3) Uani 1 1 d . . . . .
H31A H 0.3661 0.1369 0.4337 0.080 Uiso 1 1 calc R U . . .
H31B H 0.3146 0.0801 0.4018 0.080 Uiso 1 1 calc R U . . .
C32 C 0.3165(4) 0.1305(5) 0.4698(5) 0.059(3) Uani 1 1 d . . . . .
H32A H 0.2773 0.1233 0.4579 0.071 Uiso 1 1 calc R U . . .
H32B H 0.3359 0.0840 0.4931 0.071 Uiso 1 1 calc R U . . .
C33 C 0.3302(4) 0.2024(6) 0.5490(5) 0.056(3) Uani 1 1 d . . . . .
H33A H 0.3490 0.1540 0.5705 0.067 Uiso 1 1 calc R U . . .
H33B H 0.2917 0.1993 0.5408 0.067 Uiso 1 1 calc R U . . .
C34 C 0.3547(3) 0.2759(6) 0.5802(4) 0.048(2) Uani 1 1 d . . . . .
H34A H 0.3545 0.2728 0.6155 0.057 Uiso 1 1 calc R U . . .
H34B H 0.3927 0.2803 0.5869 0.057 Uiso 1 1 calc R U . . .
C35 C 0.3455(4) 0.4170(7) 0.5828(4) 0.058(3) Uani 1 1 d . . . . .
H35A H 0.3854 0.4184 0.5983 0.070 Uiso 1 1 calc R U . . .
H35B H 0.3361 0.4169 0.6130 0.070 Uiso 1 1 calc R U . . .
C36 C 0.3217(5) 0.4905(6) 0.5483(4) 0.057(3) Uani 1 1 d . . . . .
H36A H 0.2818 0.4880 0.5326 0.068 Uiso 1 1 calc R U . . .
H36B H 0.3341 0.5393 0.5715 0.068 Uiso 1 1 calc R U . . .
N5 N 0.0639(7) 0.2337(18) 0.2695(8) 0.083(7) Uani 0.5 1 d . . P . .
H5C H 0.0567 0.1800 0.2628 0.124 Uiso 0.5 1 d R U P . .
H5D H 0.0623 0.2583 0.2396 0.124 Uiso 0.5 1 d R U P . .
C37 C 0.0249(11) 0.2692(17) 0.2821(12) 0.067(7) Uani 0.5 1 d . U P . .
H37A H 0.0362 0.3265 0.2898 0.080 Uiso 0.5 1 calc R U P . .
H37B H 0.0322 0.2450 0.3172 0.080 Uiso 0.5 1 calc R U P . .
C38 C -0.0367(13) 0.2725(18) 0.2504(12) 0.077(7) Uani 0.5 1 d . U P . .
H38A H -0.0526 0.2178 0.2463 0.092 Uiso 0.5 1 calc R U P . .
H38B H -0.0520 0.3079 0.2686 0.092 Uiso 0.5 1 calc R U P . .
N6 N -0.0474(15) 0.306(2) 0.1971(12) 0.128(12) Uani 0.5 1 d . . P . .
H6C H -0.0182 0.3015 0.1910 0.192 Uiso 0.5 1 d R U P . .
H6D H -0.0562 0.3598 0.1961 0.192 Uiso 0.5 1 d R U P . .

loop_
_atom_site_aniso_label
_atom_site_aniso_U_11
_atom_site_aniso_U_22
_atom_site_aniso_U_33
_atom_site_aniso_U_23
_atom_site_aniso_U_13
_atom_site_aniso_U_12
Ge1 0.0384(5) 0.0277(4) 0.0503(5) -0.0022(4) 0.0233(4) -0.0080(4)
Ge2 0.0429(5) 0.0402(5) 0.0370(5) -0.0086(4) 0.0196(4) 0.0020(4)
Ge3 0.0335(5) 0.0630(6) 0.0438(5) -0.0011(5) 0.0163(4) 0.0172(4)
Ge4 0.0530(6) 0.0560(6) 0.0461(5) -0.0009(5) 0.0347(5) 0.0109(5)
Ge5 0.156(3) 0.0312(12) 0.232(4) -0.017(2) 0.099(3) 0.0240(16)
Ge6 0.0329(5) 0.0781(7) 0.0436(5) -0.0297(5) 0.0180(4) -0.0196(5)
Ge7 0.0494(6) 0.1526(14) 0.0510(6) -0.0453(8) 0.0394(5) -0.0301(7)
Ge8 0.0280(4) 0.0597(6) 0.0459(5) -0.0131(5) 0.0132(4) 0.0127(4)
Ge9 0.0407(5) 0.0436(5) 0.0475(5) 0.0205(4) 0.0041(4) -0.0095(4)
Ni1 0.0269(6) 0.0266(7) 0.0323(7) 0.000 0.0178(6) 0.000
Ni2 0.0284(6) 0.0259(7) 0.0285(6) 0.000 0.0178(5) 0.000
K1 0.0285(7) 0.0249(7) 0.0307(8) -0.0011(6) 0.0180(6) -0.0028(6)
N1 0.034(4) 0.047(4) 0.047(4) -0.016(3) 0.026(3) -0.010(3)
N2 0.025(3) 0.031(3) 0.038(3) 0.002(3) 0.013(3) -0.001(3)
O1 0.036(3) 0.039(3) 0.035(3) -0.010(2) 0.018(2) -0.008(2)
O2 0.028(3) 0.043(3) 0.034(3) 0.006(2) 0.017(2) -0.004(2)
O3 0.051(3) 0.030(3) 0.043(3) 0.007(2) 0.023(3) 0.001(3)
O4 0.055(4) 0.039(3) 0.045(3) -0.004(3) 0.035(3) -0.015(3)
O5 0.034(3) 0.034(3) 0.058(4) -0.014(3) 0.025(3) -0.005(2)
O6 0.031(3) 0.033(3) 0.036(3) -0.006(2) 0.015(2) -0.003(2)
C1 0.024(4) 0.063(6) 0.049(5) -0.014(5) 0.011(4) -0.004(4)
C2 0.034(4) 0.058(6) 0.035(4) -0.015(4) 0.009(4) -0.009(4)
C3 0.043(5) 0.042(5) 0.032(4) -0.003(4) 0.020(4) -0.002(4)
C4 0.043(4) 0.045(5) 0.031(4) 0.008(4) 0.023(4) 0.000(4)
C5 0.036(4) 0.047(5) 0.045(5) 0.008(4) 0.025(4) -0.006(4)
C6 0.029(4) 0.051(5) 0.052(5) 0.002(4) 0.026(4) 0.002(4)
C7 0.030(4) 0.049(5) 0.040(4) 0.001(4) 0.010(4) 0.008(4)
C8 0.048(5) 0.041(5) 0.035(4) 0.006(4) 0.015(4) 0.016(4)
C9 0.075(7) 0.037(5) 0.045(5) 0.016(4) 0.023(5) 0.002(5)
C10 0.081(7) 0.049(6) 0.042(5) 0.005(4) 0.038(5) -0.015(5)
C11 0.060(6) 0.056(6) 0.065(6) -0.015(5) 0.048(5) -0.028(5)
C12 0.042(5) 0.048(5) 0.071(6) -0.018(5) 0.036(5) -0.019(4)
C13 0.032(4) 0.067(6) 0.068(6) -0.025(5) 0.032(4) -0.009(4)
C14 0.036(5) 0.054(6) 0.064(6) -0.019(5) 0.025(4) 0.004(4)
C15 0.049(5) 0.029(4) 0.058(5) -0.009(4) 0.034(4) 0.003(4)
C16 0.053(5) 0.028(4) 0.051(5) -0.008(4) 0.030(4) -0.004(4)
C17 0.039(4) 0.033(4) 0.045(5) -0.009(4) 0.012(4) -0.006(4)
C18 0.023(4) 0.037(4) 0.051(5) 0.001(4) 0.008(4) -0.004(3)
K2 0.0477(10) 0.0277(8) 0.0475(10) -0.0006(7) 0.0345(9) 0.0024(7)
N3 0.067(5) 0.045(5) 0.085(6) -0.029(4) 0.057(5) -0.010(4)
N4 0.046(4) 0.025(3) 0.068(5) -0.001(3) 0.040(4) 0.000(3)
O7 0.075(5) 0.063(4) 0.028(3) -0.002(3) 0.013(3) 0.011(4)
O8 0.047(4) 0.052(4) 0.052(4) 0.012(3) 0.029(3) 0.021(3)
O9 0.071(5) 0.054(4) 0.088(5) 0.016(4) 0.061(4) -0.002(4)
O10 0.092(6) 0.072(5) 0.074(5) -0.007(4) 0.060(5) -0.003(4)
O11 0.040(3) 0.032(3) 0.069(4) 0.006(3) 0.033(3) 0.002(3)
O12 0.032(3) 0.040(3) 0.036(3) 0.002(2) 0.010(2) -0.004(2)
C19 0.073(7) 0.062(7) 0.088(8) -0.043(6) 0.057(7) -0.020(6)
C20 0.068(7) 0.106(10) 0.048(6) -0.034(7) 0.026(6) -0.010(7)
C21 0.056(6) 0.107(10) 0.034(5) 0.017(6) 0.008(5) 0.019(6)
C22 0.053(6) 0.072(7) 0.060(6) 0.028(6) 0.029(5) 0.025(5)
C23 0.051(5) 0.035(5) 0.081(7) 0.013(5) 0.046(5) 0.014(4)
C24 0.057(6) 0.024(4) 0.098(8) -0.002(5) 0.056(6) 0.001(4)
C25 0.049(5) 0.037(5) 0.086(8) -0.004(5) 0.036(5) -0.007(4)
C26 0.049(6) 0.037(5) 0.123(10) 0.017(6) 0.054(6) 0.000(4)
C27 0.062(7) 0.063(7) 0.102(9) 0.036(7) 0.061(7) 0.021(6)
C28 0.115(10) 0.050(6) 0.117(10) 0.017(6) 0.106(10) 0.016(6)
C29 0.072(7) 0.108(10) 0.041(5) -0.025(6) 0.035(5) -0.026(7)
C30 0.094(9) 0.075(8) 0.105(10) -0.033(7) 0.078(8) -0.009(7)
C31 0.055(6) 0.037(5) 0.125(10) -0.032(6) 0.057(7) -0.008(5)
C32 0.048(5) 0.025(4) 0.110(9) -0.003(5) 0.043(6) -0.003(4)
C33 0.050(5) 0.046(5) 0.090(8) 0.034(5) 0.049(6) 0.018(4)
C34 0.030(4) 0.067(6) 0.046(5) 0.018(5) 0.017(4) 0.010(4)
C35 0.056(6) 0.072(7) 0.043(5) -0.013(5) 0.019(5) -0.033(5)
C36 0.073(7) 0.046(6) 0.067(6) -0.030(5) 0.046(6) -0.026(5)
N5 0.040(10) 0.15(2) 0.055(12) -0.027(14) 0.017(9) -0.006(12)
C37 0.062(10) 0.066(10) 0.067(10) 0.007(8) 0.025(8) -0.010(8)
C38 0.081(11) 0.076(11) 0.074(11) 0.008(8) 0.035(8) -0.006(8)
N6 0.15(3) 0.12(3) 0.09(2) -0.04(2) 0.04(2) -0.02(2)

loop_
_atom_type_symbol
_atom_type_description
_atom_type_scat_dispersion_real
_atom_type_scat_dispersion_imag
_atom_type_scat_source
C C 0.0033 0.0016 'International Tables Vol C Tables 4.2.6.8 and 6.1.1.4'
H H 0.0000 0.0000 'International Tables Vol C Tables 4.2.6.8 and 6.1.1.4'
N N 0.0061 0.0033 'International Tables Vol C Tables 4.2.6.8 and 6.1.1.4'
O O 0.0106 0.0060 'International Tables Vol C Tables 4.2.6.8 and 6.1.1.4'
K K 0.2009 0.2494 'International Tables Vol C Tables 4.2.6.8 and 6.1.1.4'
Ni Ni 0.3393 1.1124 'International Tables Vol C Tables 4.2.6.8 and 6.1.1.4'
Ge Ge 0.1547 1.8001 'International Tables Vol C Tables 4.2.6.8 and 6.1.1.4'

loop_
_geom_angle_atom_site_label_1
_geom_angle_atom_site_label_2
_geom_angle_atom_site_label_3
_geom_angle
_geom_angle_site_symmetry_1
_geom_angle_site_symmetry_3
_geom_angle_publ_flag
Ni1 Ge1 Ge2 57.38(3) . 2_655 ?
Ni1 Ge1 Ge2 57.29(3) . . ?
Ge2 Ge1 Ge2 107.15(4) 2_655 . ?
Ni1 Ge1 Ge1 56.12(3) . 2_655 ?
Ge2 Ge1 Ge1 59.70(4) 2_655 2_655 ?
Ge2 Ge1 Ge1 59.46(4) . 2_655 ?
Ni1 Ge1 Ge4 54.22(3) . . ?
Ge2 Ge1 Ge4 59.31(3) 2_655 . ?
Ge2 Ge1 Ge4 102.30(4) . . ?
Ge1 Ge1 Ge4 103.61(3) 2_655 . ?
Ni1 Ge1 Ge3 53.32(3) . . ?
Ge2 Ge1 Ge3 102.56(4) 2_655 . ?
Ge2 Ge1 Ge3 57.29(3) . . ?
Ge1 Ge1 Ge3 101.85(3) 2_655 . ?
Ge4 Ge1 Ge3 54.82(3) . . ?
Ni1 Ge2 Ge3 55.91(3) . . ?
Ni1 Ge2 Ge1 56.35(3) . 2_655 ?
Ge3 Ge2 Ge1 108.47(4) . 2_655 ?
Ni1 Ge2 Ge1 56.26(3) . . ?
Ge3 Ge2 Ge1 64.88(4) . . ?
Ge1 Ge2 Ge1 60.84(4) 2_655 . ?
Ni1 Ge2 Ge4 55.38(3) . 2_655 ?
Ge3 Ge2 Ge4 94.79(4) . 2_655 ?
Ge1 Ge2 Ge4 63.07(4) 2_655 2_655 ?
Ge1 Ge2 Ge4 107.22(4) . 2_655 ?
Ni1 Ge3 Ge4 57.34(3) . . ?
Ni1 Ge3 Ge5 51.97(9) . 2_655 ?
Ge4 Ge3 Ge5 57.24(12) . 2_655 ?
Ni1 Ge3 Ge2 57.75(3) . . ?
Ge4 Ge3 Ge2 108.43(4) . . ?
Ge5 Ge3 Ge2 100.60(10) 2_655 . ?
Ni1 Ge3 Ge1 54.04(4) . . ?
Ge4 Ge3 Ge1 61.73(4) . . ?
Ge5 Ge3 Ge1 100.43(10) 2_655 . ?
Ge2 Ge3 Ge1 57.83(3) . . ?
Ni1 Ge4 Ge5 53.50(10) . 2_655 ?
Ni1 Ge4 Ge3 56.95(3) . . ?
Ge5 Ge4 Ge3 62.00(14) 2_655 . ?
Ni1 Ge4 Ge2 56.79(3) . 2_655 ?
Ge5 Ge4 Ge2 97.23(10) 2_655 2_655 ?
Ge3 Ge4 Ge2 108.07(4) . 2_655 ?
Ni1 Ge4 Ge1 54.61(4) . . ?
Ge5 Ge4 Ge1 104.86(11) 2_655 . ?
Ge3 Ge4 Ge1 63.45(4) . . ?
Ge2 Ge4 Ge1 57.62(3) 2_655 . ?
Ge5 Ge5 Ni2 74.09(11) 2_655 . ?
Ge5 Ge5 Ni1 74.69(10) 2_655 . ?
Ni2 Ge5 Ni1 148.8(2) . . ?
Ge5 Ge5 Ge7 119.0(5) 2_655 . ?
Ni2 Ge5 Ge7 61.61(11) . . ?
Ni1 Ge5 Ge7 137.6(3) . . ?
Ge5 Ge5 Ge4 131.5(3) 2_655 2_655 ?
Ni2 Ge5 Ge4 147.3(2) . 2_655 ?
Ni1 Ge5 Ge4 60.85(7) . 2_655 ?
Ge7 Ge5 Ge4 86.11(17) . 2_655 ?
Ge5 Ge5 Ge3 111.8(5) 2_655 2_655 ?
Ni2 Ge5 Ge3 136.2(3) . 2_655 ?
Ni1 Ge5 Ge3 58.42(9) . 2_655 ?
Ge7 Ge5 Ge3 129.16(17) . 2_655 ?
Ge4 Ge5 Ge3 60.77(7) 2_655 2_655 ?
Ge5 Ge5 Ge6 92.2(5) 2_655 2_655 ?
Ni2 Ge5 Ge6 57.62(10) . 2_655 ?
Ni1 Ge5 Ge6 123.9(2) . 2_655 ?
Ge7 Ge5 Ge6 96.84(12) . 2_655 ?
Ge4 Ge5 Ge6 127.65(18) 2_655 2_655 ?
Ge3 Ge5 Ge6 78.59(16) 2_655 2_655 ?
Ni2 Ge6 Ge7 57.20(3) . . ?
Ni2 Ge6 Ge8 57.39(3) . . ?
Ge7 Ge6 Ge8 108.67(5) . . ?
Ni2 Ge6 Ge5 49.35(9) . 2_655 ?
Ge7 Ge6 Ge5 74.97(9) . 2_655 ?
Ge8 Ge6 Ge5 83.44(11) . 2_655 ?
Ni2 Ge6 Ge9 52.81(4) . . ?
Ge7 Ge6 Ge9 61.93(5) . . ?
Ge8 Ge6 Ge9 57.90(4) . . ?
Ge5 Ge6 Ge9 102.08(9) 2_655 . ?
Ni2 Ge7 Ge5 52.24(9) . . ?
Ni2 Ge7 Ge6 57.21(3) . . ?
Ge5 Ge7 Ge6 72.27(10) . . ?
Ni2 Ge7 Ge8 56.67(3) . 2_655 ?
Ge5 Ge7 Ge8 86.79(12) . 2_655 ?
Ge6 Ge7 Ge8 109.00(5) . 2_655 ?
Ni2 Ge7 Ge9 53.74(4) . . ?
Ge5 Ge7 Ge9 105.68(9) . . ?
Ge6 Ge7 Ge9 64.37(4) . . ?
Ge8 Ge7 Ge9 57.82(4) 2_655 . ?
Ni2 Ge8 Ge6 55.79(3) . . ?
Ni2 Ge8 Ge9 55.55(3) . 2_655 ?
Ge6 Ge8 Ge9 108.11(4) . 2_655 ?
Ni2 Ge8 Ge9 55.35(4) . . ?
Ge6 Ge8 Ge9 65.51(4) . . ?
Ge9 Ge8 Ge9 60.37(5) 2_655 . ?
Ni2 Ge8 Ge7 55.09(3) . 2_655 ?
Ge6 Ge8 Ge7 92.86(5) . 2_655 ?
Ge9 Ge8 Ge7 63.49(5) 2_655 2_655 ?
Ge9 Ge8 Ge7 106.55(4) . 2_655 ?
Ni2 Ge9 Ge8 56.99(3) . 2_655 ?
Ni2 Ge9 Ge8 56.78(3) . . ?
Ge8 Ge9 Ge8 106.99(4) 2_655 . ?
Ni2 Ge9 Ge9 55.62(3) . 2_655 ?
Ge8 Ge9 Ge9 60.09(4) 2_655 2_655 ?
Ge8 Ge9 Ge9 59.54(5) . 2_655 ?
Ni2 Ge9 Ge7 53.59(4) . . ?
Ge8 Ge9 Ge7 58.69(4) 2_655 . ?
Ge8 Ge9 Ge7 100.79(4) . . ?
Ge9 Ge9 Ge7 102.84(4) 2_655 . ?
Ni2 Ge9 Ge6 52.68(3) . . ?
Ge8 Ge9 Ge6 101.18(4) 2_655 . ?
Ge8 Ge9 Ge6 56.59(3) . . ?
Ge9 Ge9 Ge6 100.96(4) 2_655 . ?
Ge7 Ge9 Ge6 53.70(4) . . ?
Ge5 Ni1 Ge5 30.6(2) . 2_655 ?
Ge5 Ni1 Ge3 69.61(13) . 2_655 ?
Ge5 Ni1 Ge3 89.79(13) 2_655 2_655 ?
Ge5 Ni1 Ge3 89.79(13) . . ?
Ge5 Ni1 Ge3 69.61(13) 2_655 . ?
Ge3 Ni1 Ge3 158.97(8) 2_655 . ?
Ge5 Ni1 Ge4 94.66(12) . . ?
Ge5 Ni1 Ge4 65.65(12) 2_655 . ?
Ge3 Ni1 Ge4 110.41(4) 2_655 . ?
Ge3 Ni1 Ge4 65.71(3) . . ?
Ge5 Ni1 Ge4 65.66(12) . 2_655 ?
Ge5 Ni1 Ge4 94.66(12) 2_655 2_655 ?
Ge3 Ni1 Ge4 65.71(3) 2_655 2_655 ?
Ge3 Ni1 Ge4 110.41(4) . 2_655 ?
Ge4 Ni1 Ge4 160.24(8) . 2_655 ?
Ge5 Ni1 Ge1 131.12(10) . 2_655 ?
Ge5 Ni1 Ge1 160.71(11) 2_655 2_655 ?
Ge3 Ni1 Ge1 72.64(4) 2_655 2_655 ?
Ge3 Ni1 Ge1 126.98(5) . 2_655 ?
Ge4 Ni1 Ge1 127.43(5) . 2_655 ?
Ge4 Ni1 Ge1 71.16(4) 2_655 2_655 ?
Ge5 Ni1 Ge1 160.71(11) . . ?
Ge5 Ni1 Ge1 131.12(10) 2_655 . ?
Ge3 Ni1 Ge1 126.98(5) 2_655 . ?
Ge3 Ni1 Ge1 72.64(4) . . ?
Ge4 Ni1 Ge1 71.16(4) . . ?
Ge4 Ni1 Ge1 127.43(5) 2_655 . ?
Ge1 Ni1 Ge1 67.76(5) 2_655 . ?
Ge5 Ni1 Ge2 114.26(16) . . ?
Ge5 Ni1 Ge2 121.40(16) 2_655 . ?
Ge3 Ni1 Ge2 125.28(4) 2_655 . ?
Ge3 Ni1 Ge2 66.34(3) . . ?
Ge4 Ni1 Ge2 122.90(4) . . ?
Ge4 Ni1 Ge2 67.82(3) 2_655 . ?
Ge1 Ni1 Ge2 66.26(4) 2_655 . ?
Ge1 Ni1 Ge2 66.45(4) . . ?
Ge5 Ni1 Ge2 121.39(16) . 2_655 ?
Ge5 Ni1 Ge2 114.26(16) 2_655 2_655 ?
Ge3 Ni1 Ge2 66.34(3) 2_655 2_655 ?
Ge3 Ni1 Ge2 125.28(4) . 2_655 ?
Ge4 Ni1 Ge2 67.82(3) . 2_655 ?
Ge4 Ni1 Ge2 122.90(4) 2_655 2_655 ?
Ge1 Ni1 Ge2 66.45(4) 2_655 2_655 ?
Ge1 Ni1 Ge2 66.26(4) . 2_655 ?
Ge2 Ni1 Ge2 122.23(7) . 2_655 ?
Ge5 Ni2 Ge5 31.8(2) 2_655 . ?
Ge5 Ni2 Ge7 66.14(16) 2_655 2_655 ?
Ge5 Ni2 Ge7 90.40(16) . 2_655 ?
Ge5 Ni2 Ge7 90.40(16) 2_655 . ?
Ge5 Ni2 Ge7 66.15(16) . . ?
Ge7 Ni2 Ge7 156.15(11) 2_655 . ?
Ge5 Ni2 Ge6 73.03(16) 2_655 . ?
Ge5 Ni2 Ge6 82.35(16) . . ?
Ge7 Ni2 Ge6 108.78(5) 2_655 . ?
Ge7 Ni2 Ge6 65.59(4) . . ?
Ge5 Ni2 Ge6 82.34(16) 2_655 2_655 ?
Ge5 Ni2 Ge6 73.02(16) . 2_655 ?
Ge7 Ni2 Ge6 65.59(4) 2_655 2_655 ?
Ge7 Ni2 Ge6 108.78(5) . 2_655 ?
Ge6 Ni2 Ge6 154.46(9) . 2_655 ?
Ge5 Ni2 Ge9 138.22(16) 2_655 2_655 ?
Ge5 Ni2 Ge9 147.31(17) . 2_655 ?
Ge7 Ni2 Ge9 72.67(6) 2_655 2_655 ?
Ge7 Ni2 Ge9 129.71(6) . 2_655 ?
Ge6 Ni2 Ge9 129.19(5) . 2_655 ?
Ge6 Ni2 Ge9 74.52(4) 2_655 2_655 ?
Ge5 Ni2 Ge9 147.31(16) 2_655 . ?
Ge5 Ni2 Ge9 138.23(16) . . ?
Ge7 Ni2 Ge9 129.70(6) 2_655 . ?
Ge7 Ni2 Ge9 72.67(6) . . ?
Ge6 Ni2 Ge9 74.52(4) . . ?
Ge6 Ni2 Ge9 129.19(5) 2_655 . ?
Ge9 Ni2 Ge9 68.76(7) 2_655 . ?
Ge5 Ni2 Ge8 132.43(12) 2_655 2_655 ?
Ge5 Ni2 Ge8 102.17(11) . 2_655 ?
Ge7 Ni2 Ge8 124.12(4) 2_655 2_655 ?
Ge7 Ni2 Ge8 68.24(4) . 2_655 ?
Ge6 Ni2 Ge8 126.67(4) . 2_655 ?
Ge6 Ni2 Ge8 66.82(3) 2_655 2_655 ?
Ge9 Ni2 Ge8 67.88(5) 2_655 2_655 ?
Ge9 Ni2 Ge8 67.45(4) . 2_655 ?
Ge5 Ni2 Ge8 102.17(11) 2_655 . ?
Ge5 Ni2 Ge8 132.43(12) . . ?
Ge7 Ni2 Ge8 68.24(4) 2_655 . ?
Ge7 Ni2 Ge8 124.12(4) . . ?
Ge6 Ni2 Ge8 66.82(3) . . ?
Ge6 Ni2 Ge8 126.67(4) 2_655 . ?
Ge9 Ni2 Ge8 67.45(4) 2_655 . ?
Ge9 Ni2 Ge8 67.88(5) . . ?
Ge8 Ni2 Ge8 125.17(8) 2_655 . ?
O1 K1 O5 96.15(17) . . ?
O1 K1 O4 99.45(17) . . ?
O5 K1 O4 95.62(17) . . ?
O1 K1 O6 123.23(17) . . ?
O5 K1 O6 60.73(16) . . ?
O4 K1 O6 131.42(17) . . ?
O1 K1 O2 60.21(15) . . ?
O5 K1 O2 134.93(18) . . ?
O4 K1 O2 124.12(17) . . ?
O6 K1 O2 98.65(16) . . ?
O1 K1 O3 139.13(17) . . ?
O5 K1 O3 119.35(18) . . ?
O4 K1 O3 60.15(17) . . ?
O6 K1 O3 93.35(16) . . ?
O2 K1 O3 100.13(16) . . ?
O1 K1 N2 120.59(17) . . ?
O5 K1 N2 120.72(17) . . ?
O4 K1 N2 118.90(18) . . ?
O6 K1 N2 60.30(16) . . ?
O2 K1 N2 60.84(16) . . ?
O3 K1 N2 59.39(17) . . ?
O1 K1 N1 60.08(17) . . ?
O5 K1 N1 59.32(17) . . ?
O4 K1 N1 60.4(2) . . ?
O6 K1 N1 119.82(17) . . ?
O2 K1 N1 119.77(17) . . ?
O3 K1 N1 119.84(19) . . ?
N2 K1 N1 179.2(2) . . ?
C12 N1 C13 110.8(7) . . ?
C12 N1 C1 110.2(7) . . ?
C13 N1 C1 109.8(7) . . ?
C12 N1 K1 107.9(5) . . ?
C13 N1 K1 109.2(5) . . ?
C1 N1 K1 108.8(5) . . ?
C7 N2 C18 108.7(6) . . ?
C7 N2 C6 109.6(6) . . ?
C18 N2 C6 110.2(7) . . ?
C7 N2 K1 111.5(5) . . ?
C18 N2 K1 108.6(4) . . ?
C6 N2 K1 108.3(4) . . ?
C3 O1 C2 110.4(6) . . ?
C3 O1 K1 116.5(4) . . ?
C2 O1 K1 118.7(5) . . ?
C5 O2 C4 111.3(6) . . ?
C5 O2 K1 115.0(5) . . ?
C4 O2 K1 112.1(4) . . ?
C9 O3 C8 111.9(7) . . ?
C9 O3 K1 112.4(5) . . ?
C8 O3 K1 113.6(4) . . ?
C11 O4 C10 111.5(7) . . ?
C11 O4 K1 116.5(5) . . ?
C10 O4 K1 113.3(5) . . ?
C14 O5 C15 111.5(7) . . ?
C14 O5 K1 119.9(5) . . ?
C15 O5 K1 115.5(4) . . ?
C17 O6 C16 112.4(6) . . ?
C17 O6 K1 115.7(4) . . ?
C16 O6 K1 110.6(4) . . ?
N1 C1 C2 113.9(7) . . ?
N1 C1 H1A 108.8 . . ?
C2 C1 H1A 108.8 . . ?
N1 C1 H1B 108.8 . . ?
C2 C1 H1B 108.8 . . ?
H1A C1 H1B 107.7 . . ?
O1 C2 C1 108.4(7) . . ?
O1 C2 H2A 110.0 . . ?
C1 C2 H2A 110.0 . . ?
O1 C2 H2B 110.0 . . ?
C1 C2 H2B 110.0 . . ?
H2A C2 H2B 108.4 . . ?
O1 C3 C4 109.0(6) . . ?
O1 C3 H3A 109.9 . . ?
C4 C3 H3A 109.9 . . ?
O1 C3 H3B 109.9 . . ?
C4 C3 H3B 109.9 . . ?
H3A C3 H3B 108.3 . . ?
O2 C4 C3 109.2(6) . . ?
O2 C4 H4A 109.8 . . ?
C3 C4 H4A 109.8 . . ?
O2 C4 H4B 109.8 . . ?
C3 C4 H4B 109.8 . . ?
H4A C4 H4B 108.3 . . ?
O2 C5 C6 109.7(6) . . ?
O2 C5 H5A 109.7 . . ?
C6 C5 H5A 109.7 . . ?
O2 C5 H5B 109.7 . . ?
C6 C5 H5B 109.7 . . ?
H5A C5 H5B 108.2 . . ?
N2 C6 C5 113.9(7) . . ?
N2 C6 H6A 108.8 . . ?
C5 C6 H6A 108.8 . . ?
N2 C6 H6B 108.8 . . ?
C5 C6 H6B 108.8 . . ?
H6A C6 H6B 107.7 . . ?
N2 C7 C8 113.0(7) . . ?
N2 C7 H7A 109.0 . . ?
C8 C7 H7A 109.0 . . ?
N2 C7 H7B 109.0 . . ?
C8 C7 H7B 109.0 . . ?
H7A C7 H7B 107.8 . . ?
O3 C8 C7 108.4(7) . . ?
O3 C8 H8A 110.0 . . ?
C7 C8 H8A 110.0 . . ?
O3 C8 H8B 110.0 . . ?
C7 C8 H8B 110.0 . . ?
H8A C8 H8B 108.4 . . ?
O3 C9 C10 110.0(8) . . ?
O3 C9 H9A 109.7 . . ?
C10 C9 H9A 109.7 . . ?
O3 C9 H9B 109.7 . . ?
C10 C9 H9B 109.7 . . ?
H9A C9 H9B 108.2 . . ?
O4 C10 C9 109.2(7) . . ?
O4 C10 H10A 109.8 . . ?
C9 C10 H10A 109.8 . . ?
O4 C10 H10B 109.8 . . ?
C9 C10 H10B 109.8 . . ?
H10A C10 H10B 108.3 . . ?
O4 C11 C12 109.7(7) . . ?
O4 C11 H11A 109.7 . . ?
C12 C11 H11A 109.7 . . ?
O4 C11 H11B 109.7 . . ?
C12 C11 H11B 109.7 . . ?
H11A C11 H11B 108.2 . . ?
N1 C12 C11 113.4(7) . . ?
N1 C12 H12A 108.9 . . ?
C11 C12 H12A 108.9 . . ?
N1 C12 H12B 108.9 . . ?
C11 C12 H12B 108.9 . . ?
H12A C12 H12B 107.7 . . ?
N1 C13 C14 113.3(7) . . ?
N1 C13 H13A 108.9 . . ?
C14 C13 H13A 108.9 . . ?
N1 C13 H13B 108.9 . . ?
C14 C13 H13B 108.9 . . ?
H13A C13 H13B 107.7 . . ?
O5 C14 C13 107.7(8) . . ?
O5 C14 H14A 110.2 . . ?
C13 C14 H14A 110.2 . . ?
O5 C14 H14B 110.2 . . ?
C13 C14 H14B 110.2 . . ?
H14A C14 H14B 108.5 . . ?
O5 C15 C16 108.2(7) . . ?
O5 C15 H15A 110.0 . . ?
C16 C15 H15A 110.0 . . ?
O5 C15 H15B 110.0 . . ?
C16 C15 H15B 110.0 . . ?
H15A C15 H15B 108.4 . . ?
O6 C16 C15 108.7(7) . . ?
O6 C16 H16A 110.0 . . ?
C15 C16 H16A 110.0 . . ?
O6 C16 H16B 110.0 . . ?
C15 C16 H16B 110.0 . . ?
H16A C16 H16B 108.3 . . ?
O6 C17 C18 108.6(7) . . ?
O6 C17 H17A 110.0 . . ?
C18 C17 H17A 110.0 . . ?
O6 C17 H17B 110.0 . . ?
C18 C17 H17B 110.0 . . ?
H17A C17 H17B 108.3 . . ?
N2 C18 C17 112.7(7) . . ?
N2 C18 H18A 109.1 . . ?
C17 C18 H18A 109.1 . . ?
N2 C18 H18B 109.1 . . ?
C17 C18 H18B 109.1 . . ?
H18A C18 H18B 107.8 . . ?
O9 K2 O11 122.9(2) . . ?
O9 K2 O7 127.6(2) . . ?
O11 K2 O7 102.8(2) . . ?
O9 K2 O8 86.8(2) . . ?
O11 K2 O8 147.57(19) . . ?
O7 K2 O8 60.2(2) . . ?
O9 K2 O10 57.8(2) . . ?
O11 K2 O10 103.4(2) . . ?
O7 K2 O10 89.9(2) . . ?
O8 K2 O10 103.9(2) . . ?
O9 K2 O12 104.6(2) . . ?
O11 K2 O12 59.98(18) . . ?
O7 K2 O12 120.9(2) . . ?
O8 K2 O12 102.98(18) . . ?
O10 K2 O12 146.5(2) . . ?
O9 K2 N4 59.7(2) . . ?
O11 K2 N4 118.9(2) . . ?
O7 K2 N4 120.5(2) . . ?
O8 K2 N4 62.0(2) . . ?
O10 K2 N4 116.4(2) . . ?
O12 K2 N4 61.30(19) . . ?
O9 K2 N3 117.5(2) . . ?
O11 K2 N3 61.4(2) . . ?
O7 K2 N3 61.6(2) . . ?
O8 K2 N3 119.5(3) . . ?
O10 K2 N3 61.1(2) . . ?
O12 K2 N3 119.8(2) . . ?
N4 K2 N3 177.1(2) . . ?
O9 K2 C28 42.5(3) . . ?
O11 K2 C28 126.5(2) . . ?
O7 K2 C28 91.0(3) . . ?
O8 K2 C28 83.5(2) . . ?
O10 K2 C28 24.2(2) . . ?
O12 K2 C28 146.6(3) . . ?
N4 K2 C28 95.4(2) . . ?
N3 K2 C28 82.4(3) . . ?
O9 K2 C29 78.3(3) . . ?
O11 K2 C29 97.9(3) . . ?
O7 K2 C29 70.8(2) . . ?
O8 K2 C29 101.2(3) . . ?
O10 K2 C29 21.4(2) . . ?
O12 K2 C29 155.8(3) . . ?
N4 K2 C29 134.3(3) . . ?
N3 K2 C29 43.6(3) . . ?
C28 K2 C29 38.9(3) . . ?
C31 N3 C30 109.1(9) . . ?
C31 N3 C19 110.2(9) . . ?
C30 N3 C19 112.5(10) . . ?
C31 N3 K2 109.2(6) . . ?
C30 N3 K2 111.1(6) . . ?
C19 N3 K2 104.6(5) . . ?
C24 N4 C36 109.7(7) . . ?
C24 N4 C25 111.7(7) . . ?
C36 N4 C25 109.5(8) . . ?
C24 N4 K2 109.3(6) . . ?
C36 N4 K2 110.2(5) . . ?
C25 N4 K2 106.5(5) . . ?
C20 O7 C21 111.0(8) . . ?
C20 O7 K2 121.6(7) . . ?
C21 O7 K2 115.6(6) . . ?
C22 O8 C23 111.4(7) . . ?
C22 O8 K2 117.0(6) . . ?
C23 O8 K2 115.7(5) . . ?
C26 O9 C27 112.3(8) . . ?
C26 O9 K2 125.5(5) . . ?
C27 O9 K2 120.2(7) . . ?
C29 O10 C28 111.1(10) . . ?
C29 O10 K2 109.5(6) . . ?
C28 O10 K2 103.8(5) . . ?
C32 O11 C33 113.1(7) . . ?
C32 O11 K2 118.9(6) . . ?
C33 O11 K2 117.8(5) . . ?
C34 O12 C35 111.2(7) . . ?
C34 O12 K2 111.0(5) . . ?
C35 O12 K2 116.0(5) . . ?
N3 C19 C20 115.3(10) . . ?
N3 C19 H19A 108.4 . . ?
C20 C19 H19A 108.4 . . ?
N3 C19 H19B 108.4 . . ?
C20 C19 H19B 108.4 . . ?
H19A C19 H19B 107.5 . . ?
O7 C20 C19 108.5(8) . . ?
O7 C20 H20A 110.0 . . ?
C19 C20 H20A 110.0 . . ?
O7 C20 H20B 110.0 . . ?
C19 C20 H20B 110.0 . . ?
H20A C20 H20B 108.4 . . ?
O7 C21 C22 109.2(8) . . ?
O7 C21 H21A 109.8 . . ?
C22 C21 H21A 109.8 . . ?
O7 C21 H21B 109.8 . . ?
C22 C21 H21B 109.8 . . ?
H21A C21 H21B 108.3 . . ?
O8 C22 C21 109.8(8) . . ?
O8 C22 H22A 109.7 . . ?
C21 C22 H22A 109.7 . . ?
O8 C22 H22B 109.7 . . ?
C21 C22 H22B 109.7 . . ?
H22A C22 H22B 108.2 . . ?
O8 C23 C24 109.2(7) . . ?
O8 C23 H23A 109.8 . . ?
C24 C23 H23A 109.8 . . ?
O8 C23 H23B 109.8 . . ?
C24 C23 H23B 109.8 . . ?
H23A C23 H23B 108.3 . . ?
N4 C24 C23 113.7(7) . . ?
N4 C24 H24A 108.8 . . ?
C23 C24 H24A 108.8 . . ?
N4 C24 H24B 108.8 . . ?
C23 C24 H24B 108.8 . . ?
H24A C24 H24B 107.7 . . ?
N4 C25 C26 113.1(9) . . ?
N4 C25 H25A 109.0 . . ?
C26 C25 H25A 109.0 . . ?
N4 C25 H25B 109.0 . . ?
C26 C25 H25B 109.0 . . ?
H25A C25 H25B 107.8 . . ?
O9 C26 C25 109.0(7) . . ?
O9 C26 H26A 109.9 . . ?
C25 C26 H26A 109.9 . . ?
O9 C26 H26B 109.9 . . ?
C25 C26 H26B 109.9 . . ?
H26A C26 H26B 108.3 . . ?
O9 C27 C28 108.5(8) . . ?
O9 C27 H27A 110.0 . . ?
C28 C27 H27A 110.0 . . ?
O9 C27 H27B 110.0 . . ?
C28 C27 H27B 110.0 . . ?
H27A C27 H27B 108.4 . . ?
O10 C28 C27 103.3(10) . . ?
O10 C28 K2 52.0(4) . . ?
C27 C28 K2 85.8(6) . . ?
O10 C28 H28A 111.1 . . ?
C27 C28 H28A 111.1 . . ?
K2 C28 H28A 72.9 . . ?
O10 C28 H28B 111.1 . . ?
C27 C28 H28B 111.1 . . ?
K2 C28 H28B 159.7 . . ?
H28A C28 H28B 109.1 . . ?
O10 C29 C30 120.4(11) . . ?
O10 C29 K2 49.2(5) . . ?
C30 C29 K2 88.5(6) . . ?
O10 C29 H29A 107.2 . . ?
C30 C29 H29A 107.2 . . ?
K2 C29 H29A 156.4 . . ?
O10 C29 H29B 107.2 . . ?
C30 C29 H29B 107.2 . . ?
K2 C29 H29B 84.3 . . ?
H29A C29 H29B 106.8 . . ?
C29 C30 N3 115.9(9) . . ?
C29 C30 H30A 108.3 . . ?
N3 C30 H30A 108.3 . . ?
C29 C30 H30B 108.3 . . ?
N3 C30 H30B 108.3 . . ?
H30A C30 H30B 107.4 . . ?
N3 C31 C32 114.4(8) . . ?
N3 C31 H31A 108.7 . . ?
C32 C31 H31A 108.7 . . ?
N3 C31 H31B 108.7 . . ?
C32 C31 H31B 108.7 . . ?
H31A C31 H31B 107.6 . . ?
O11 C32 C31 110.7(8) . . ?
O11 C32 H32A 109.5 . . ?
C31 C32 H32A 109.5 . . ?
O11 C32 H32B 109.5 . . ?
C31 C32 H32B 109.5 . . ?
H32A C32 H32B 108.1 . . ?
O11 C33 C34 109.8(7) . . ?
O11 C33 H33A 109.7 . . ?
C34 C33 H33A 109.7 . . ?
O11 C33 H33B 109.7 . . ?
C34 C33 H33B 109.7 . . ?
H33A C33 H33B 108.2 . . ?
O12 C34 C33 110.0(7) . . ?
O12 C34 H34A 109.7 . . ?
C33 C34 H34A 109.7 . . ?
O12 C34 H34B 109.7 . . ?
C33 C34 H34B 109.7 . . ?
H34A C34 H34B 108.2 . . ?
O12 C35 C36 110.3(7) . . ?
O12 C35 H35A 109.6 . . ?
C36 C35 H35A 109.6 . . ?
O12 C35 H35B 109.6 . . ?
C36 C35 H35B 109.6 . . ?
H35A C35 H35B 108.1 . . ?
N4 C36 C35 113.7(8) . . ?
N4 C36 H36A 108.8 . . ?
C35 C36 H36A 108.8 . . ?
N4 C36 H36B 108.8 . . ?
C35 C36 H36B 108.8 . . ?
H36A C36 H36B 107.7 . . ?
C37 N5 H5C 109.6 . . ?
C37 N5 H5D 109.1 . . ?
H5C N5 H5D 109.5 . . ?
N5 C37 C38 131(3) . . ?
N5 C37 H37A 104.5 . . ?
C38 C37 H37A 104.5 . . ?
N5 C37 H37B 104.5 . . ?
C38 C37 H37B 104.5 . . ?
H37A C37 H37B 105.6 . . ?
N6 C38 C37 104(3) . . ?
N6 C38 H38A 110.9 . . ?
C37 C38 H38A 110.9 . . ?
N6 C38 H38B 110.9 . . ?
C37 C38 H38B 110.9 . . ?
H38A C38 H38B 108.9 . . ?
C38 N6 H6C 111.7 . . ?
C38 N6 H6D 108.8 . . ?
H6C N6 H6D 109.5 . . ?

loop_
_geom_bond_atom_site_label_1
_geom_bond_atom_site_label_2
_geom_bond_distance
_geom_bond_site_symmetry_2
_geom_bond_publ_flag
Ge1 Ni1 2.4336(14) . ?
Ge1 Ge2 2.6760(13) 2_655 ?
Ge1 Ge2 2.6827(13) . ?
Ge1 Ge1 2.7132(17) 2_655 ?
Ge1 Ge4 2.8251(13) . ?
Ge1 Ge3 2.8694(14) . ?
Ge2 Ni1 2.4622(11) . ?
Ge2 Ge3 2.6668(12) . ?
Ge2 Ge1 2.6760(13) 2_655 ?
Ge2 Ge4 2.7251(14) 2_655 ?
Ge3 Ni1 2.4110(9) . ?
Ge3 Ge4 2.6219(14) . ?
Ge3 Ge5 2.653(5) 2_655 ?
Ge4 Ni1 2.4218(9) . ?
Ge4 Ge5 2.526(4) 2_655 ?
Ge4 Ge2 2.7251(14) 2_655 ?
Ge5 Ge5 1.177(8) 2_655 ?
Ge5 Ni2 2.147(3) . ?
Ge5 Ni1 2.229(3) . ?
Ge5 Ge7 2.484(5) . ?
Ge5 Ge4 2.527(4) 2_655 ?
Ge5 Ge3 2.653(5) 2_655 ?
Ge5 Ge6 2.707(5) 2_655 ?
Ge6 Ni2 2.3900(9) . ?
Ge6 Ge7 2.5888(14) . ?
Ge6 Ge8 2.6567(13) . ?
Ge6 Ge5 2.707(5) 2_655 ?
Ge6 Ge9 2.8962(14) . ?
Ge7 Ni2 2.3895(10) . ?
Ge7 Ge8 2.7063(16) 2_655 ?
Ge7 Ge9 2.834(2) . ?
Ge8 Ni2 2.4345(10) . ?
Ge8 Ge9 2.6811(13) 2_655 ?
Ge8 Ge9 2.6960(15) . ?
Ge8 Ge7 2.7063(15) 2_655 ?
Ge9 Ni2 2.3940(14) . ?
Ge9 Ge8 2.6811(13) 2_655 ?
Ge9 Ge9 2.704(2) 2_655 ?
Ni1 Ge5 2.229(3) 2_655 ?
Ni1 Ge3 2.4110(9) 2_655 ?
Ni1 Ge4 2.4218(9) 2_655 ?
Ni1 Ge1 2.4335(13) 2_655 ?
Ni1 Ge2 2.4623(11) 2_655 ?
Ni2 Ge5 2.147(3) 2_655 ?
Ni2 Ge7 2.3895(10) 2_655 ?
Ni2 Ge6 2.3901(9) 2_655 ?
Ni2 Ge9 2.3940(14) 2_655 ?
Ni2 Ge8 2.4344(10) 2_655 ?
K1 O1 2.787(5) . ?
K1 O5 2.787(6) . ?
K1 O4 2.837(5) . ?
K1 O6 2.839(5) . ?
K1 O2 2.844(5) . ?
K1 O3 2.897(6) . ?
K1 N2 3.029(6) . ?
K1 N1 3.041(7) . ?
N1 C12 1.467(12) . ?
N1 C13 1.476(11) . ?
N1 C1 1.480(11) . ?
N2 C7 1.467(10) . ?
N2 C18 1.472(10) . ?
N2 C6 1.477(10) . ?
O1 C3 1.429(9) . ?
O1 C2 1.431(10) . ?
O2 C5 1.416(9) . ?
O2 C4 1.429(9) . ?
O3 C9 1.417(11) . ?
O3 C8 1.432(10) . ?
O4 C11 1.423(11) . ?
O4 C10 1.427(11) . ?
O5 C14 1.416(10) . ?
O5 C15 1.417(10) . ?
O6 C17 1.418(10) . ?
O6 C16 1.433(10) . ?
C1 C2 1.503(12) . ?
C1 H1A 0.9900 . ?
C1 H1B 0.9900 . ?
C2 H2A 0.9900 . ?
C2 H2B 0.9900 . ?
C3 C4 1.481(11) . ?
C3 H3A 0.9900 . ?
C3 H3B 0.9900 . ?
C4 H4A 0.9900 . ?
C4 H4B 0.9900 . ?
C5 C6 1.505(12) . ?
C5 H5A 0.9900 . ?
C5 H5B 0.9900 . ?
C6 H6A 0.9900 . ?
C6 H6B 0.9900 . ?
C7 C8 1.507(13) . ?
C7 H7A 0.9900 . ?
C7 H7B 0.9900 . ?
C8 H8A 0.9900 . ?
C8 H8B 0.9900 . ?
C9 C10 1.489(15) . ?
C9 H9A 0.9900 . ?
C9 H9B 0.9900 . ?
C10 H10A 0.9900 . ?
C10 H10B 0.9900 . ?
C11 C12 1.498(14) . ?
C11 H11A 0.9900 . ?
C11 H11B 0.9900 . ?
C12 H12A 0.9900 . ?
C12 H12B 0.9900 . ?
C13 C14 1.503(14) . ?
C13 H13A 0.9900 . ?
C13 H13B 0.9900 . ?
C14 H14A 0.9900 . ?
C14 H14B 0.9900 . ?
C15 C16 1.496(13) . ?
C15 H15A 0.9900 . ?
C15 H15B 0.9900 . ?
C16 H16A 0.9900 . ?
C16 H16B 0.9900 . ?
C17 C18 1.511(12) . ?
C17 H17A 0.9900 . ?
C17 H17B 0.9900 . ?
C18 H18A 0.9900 . ?
C18 H18B 0.9900 . ?
K2 O9 2.737(7) . ?
K2 O11 2.772(6) . ?
K2 O7 2.774(7) . ?
K2 O8 2.790(6) . ?
K2 O10 2.808(7) . ?
K2 O12 2.873(6) . ?
K2 N4 2.892(7) . ?
K2 N3 2.945(8) . ?
K2 C28 3.459(9) . ?
K2 C29 3.499(10) . ?
N3 C31 1.443(15) . ?
N3 C30 1.476(13) . ?
N3 C19 1.481(13) . ?
N4 C24 1.457(12) . ?
N4 C36 1.462(12) . ?
N4 C25 1.476(11) . ?
O7 C20 1.418(13) . ?
O7 C21 1.422(13) . ?
O8 C22 1.402(12) . ?
O8 C23 1.419(11) . ?
O9 C26 1.385(13) . ?
O9 C27 1.415(12) . ?
O10 C29 1.352(13) . ?
O10 C28 1.459(13) . ?
O11 C32 1.422(11) . ?
O11 C33 1.433(12) . ?
O12 C34 1.420(10) . ?
O12 C35 1.427(11) . ?
C19 C20 1.511(18) . ?
C19 H19A 0.9900 . ?
C19 H19B 0.9900 . ?
C20 H20A 0.9900 . ?
C20 H20B 0.9900 . ?
C21 C22 1.505(16) . ?
C21 H21A 0.9900 . ?
C21 H21B 0.9900 . ?
C22 H22A 0.9900 . ?
C22 H22B 0.9900 . ?
C23 C24 1.498(14) . ?
C23 H23A 0.9900 . ?
C23 H23B 0.9900 . ?
C24 H24A 0.9900 . ?
C24 H24B 0.9900 . ?
C25 C26 1.521(15) . ?
C25 H25A 0.9900 . ?
C25 H25B 0.9900 . ?
C26 H26A 0.9900 . ?
C26 H26B 0.9900 . ?
C27 C28 1.471(18) . ?
C27 H27A 0.9900 . ?
C27 H27B 0.9900 . ?
C28 H28A 0.9900 . ?
C28 H28B 0.9900 . ?
C29 C30 1.414(17) . ?
C29 H29A 0.9900 . ?
C29 H29B 0.9900 . ?
C30 H30A 0.9900 . ?
C30 H30B 0.9900 . ?
C31 C32 1.511(16) . ?
C31 H31A 0.9900 . ?
C31 H31B 0.9900 . ?
C32 H32A 0.9900 . ?
C32 H32B 0.9900 . ?
C33 C34 1.466(15) . ?
C33 H33A 0.9900 . ?
C33 H33B 0.9900 . ?
C34 H34A 0.9900 . ?
C34 H34B 0.9900 . ?
C35 C36 1.501(15) . ?
C35 H35A 0.9900 . ?
C35 H35B 0.9900 . ?
C36 H36A 0.9900 . ?
C36 H36B 0.9900 . ?
N5 C37 1.41(4) . ?
N5 H5C 0.9100 . ?
N5 H5D 0.9100 . ?
C37 C38 1.53(4) . ?
C37 H37A 0.9900 . ?
C37 H37B 0.9900 . ?
C38 N6 1.49(4) . ?
C38 H38A 0.9900 . ?
C38 H38B 0.9900 . ?
N6 H6C 0.9100 . ?
N6 H6D 0.9100 . ?
